data_7201602
loop_
_publ_author_name
'Kelly, Niamh R.'
'Goetz, Sandrine'
'Batten, Stuart R.'
'Kruger, Paul E.'

_publ_section_title
;
 Coordination behaviour and network formation with
 4,4&#x2032;,6,6&#x2032;-tetracarboxy-2,2&#x2032;-bipyridine and
 4,4&#x2032;-dicarboxy-2,2&#x2032;-bipyridine ligands with rare and
 alkaline earth metals
;
_journal_issue 1
_journal_name_full CrystEngComm
_journal_page_first 68
_journal_paper_doi 10.1039/b711469a
_journal_volume 10
_journal_year 2008
_chemical_formula_moiety 'C32 H20 N4 O16 Yb, C H4 O, H3 O, H2 O'
_chemical_formula_sum 'C33 H29 N4 O19 Yb'
_chemical_formula_weight 958.64
_chemical_name_common 3
_chemical_name_systematic
;
?
;
_space_group_IT_number 2
_symmetry_cell_setting triclinic
_symmetry_space_group_name_Hall '-P 1'
_symmetry_space_group_name_H-M 'P -1'
_atom_sites_solution_hydrogens 'geom or difmap'
_atom_sites_solution_primary direct
_atom_sites_solution_secondary difmap
_audit_creation_method SHELXL-97
_cell_angle_alpha 99.169(2)
_cell_angle_beta 103.656(2)
_cell_angle_gamma 94.272(2)
_cell_formula_units_Z 2
_cell_length_a 10.2706(9)
_cell_length_b 10.8551(9)
_cell_length_c 16.4870(14)
_cell_measurement_temperature 153(2)
_cell_volume 1751.2(3)
_computing_cell_refinement 'Bruker SMART'
_computing_data_collection 'Bruker SMART'
_computing_data_reduction 'Bruker SAINT'
_computing_molecular_graphics 'Bruker SHELXTL'
_computing_publication_material 'Bruker SHELXTL'
_computing_structure_refinement 'SHELXTL version 5.1 (Sheldrick, 1998)'
_computing_structure_solution 'SHELXTL version 5.1 (Sheldrick, 1998)'
_diffrn_ambient_temperature 153(2)
_diffrn_measured_fraction_theta_full 0.997
_diffrn_measured_fraction_theta_max 0.997
_diffrn_measurement_device_type 'Bruker SMART APEX CCD'
_diffrn_measurement_method 'omega scans'
_diffrn_radiation_monochromator graphite
_diffrn_radiation_source 'fine-focus sealed tube'
_diffrn_radiation_type MoK\a
_diffrn_radiation_wavelength 0.71073
_diffrn_reflns_av_R_equivalents 0.0488
_diffrn_reflns_av_sigmaI/netI 0.0723
_diffrn_reflns_limit_h_max 11
_diffrn_reflns_limit_h_min -11
_diffrn_reflns_limit_k_max 12
_diffrn_reflns_limit_k_min -12
_diffrn_reflns_limit_l_max 18
_diffrn_reflns_limit_l_min -18
_diffrn_reflns_number 12476
_diffrn_reflns_theta_full 24.00
_diffrn_reflns_theta_max 24.00
_diffrn_reflns_theta_min 1.91
_exptl_absorpt_coefficient_mu 2.763
_exptl_absorpt_correction_T_max 1.0000
_exptl_absorpt_correction_T_min 0.7903
_exptl_absorpt_correction_type empirical
_exptl_absorpt_process_details SADABS
_exptl_crystal_colour colourless
_exptl_crystal_density_diffrn 1.818
_exptl_crystal_density_method 'not measured'
_exptl_crystal_description needle
_exptl_crystal_F_000 954
_exptl_crystal_size_max 0.19
_exptl_crystal_size_mid 0.07
_exptl_crystal_size_min 0.04
_refine_diff_density_max 1.553
_refine_diff_density_min -0.902
_refine_diff_density_rms 0.147
_refine_ls_extinction_method none
_refine_ls_goodness_of_fit_ref 1.044
_refine_ls_hydrogen_treatment mixed
_refine_ls_matrix_type full
_refine_ls_number_parameters 528
_refine_ls_number_reflns 5501
_refine_ls_number_restraints 21
_refine_ls_restrained_S_all 1.042
_refine_ls_R_factor_all 0.0622
_refine_ls_R_factor_gt 0.0458
_refine_ls_shift/su_max 0.000
_refine_ls_shift/su_mean 0.000
_refine_ls_structure_factor_coef Fsqd
_refine_ls_weighting_details 'calc w=1/[\s^2^(Fo^2^)+(0.0502P)^2^+0.0000P] where P=(Fo^2^+2Fc^2^)/3'
_refine_ls_weighting_scheme calc
_refine_ls_wR_factor_gt 0.0927
_refine_ls_wR_factor_ref 0.0978
_reflns_number_gt 4586
_reflns_number_total 5501
_reflns_threshold_expression >2sigma(I)
_cod_data_source_file b711469a.txt
_cod_data_source_block 1
_cod_depositor_comments
;
The following automatic conversions were performed:
'_symmetry_cell_setting' value 'Triclinic' changed to 'triclinic'
according to '/home/saulius/struct/CIF-dictionaries/cif_core.dic'
dictionary named 'cif_core.dic' version 2.4.1 from 2010-06-29.

Automatic conversion script
Id: cif_fix_enum 1527 2010-12-29 10:47:43Z saulius 
;
_cod_original_sg_symbol_H-M P-1
_cod_database_code 7201602

loop_
_symmetry_equiv_pos_as_xyz
'x, y, z'
'-x, -y, -z'

loop_
_atom_site_label
_atom_site_type_symbol
_atom_site_fract_x
_atom_site_fract_y
_atom_site_fract_z
_atom_site_U_iso_or_equiv
_atom_site_adp_type
_atom_site_occupancy
_atom_site_symmetry_multiplicity
_atom_site_calc_flag
_atom_site_refinement_flags
_atom_site_disorder_assembly
_atom_site_disorder_group
Yb1 Yb 0.29150(3) 0.21364(3) 0.31124(2) 0.01703(11) Uani 1 1 d . . .
N1 N 0.4424(5) 0.2504(5) 0.4536(3) 0.0160(13) Uani 1 1 d . . .
C1 C 0.5355(7) 0.1717(6) 0.4686(4) 0.0196(16) Uani 1 1 d . . .
C2 C 0.6259(7) 0.1830(6) 0.5468(4) 0.0197(16) Uani 1 1 d . . .
H2A H 0.6907 0.1255 0.5567 0.024 Uiso 1 1 calc R . .
C3 C 0.6194(7) 0.2816(6) 0.6112(4) 0.0206(16) Uani 1 1 d . . .
C4 C 0.5223(7) 0.3623(6) 0.5957(4) 0.0200(16) Uani 1 1 d . . .
H4A H 0.5155 0.4287 0.6391 0.024 Uiso 1 1 calc R . .
C5 C 0.4353(7) 0.3443(6) 0.5160(4) 0.0170(15) Uani 1 1 d . . .
C6 C 0.3254(7) 0.4237(6) 0.4908(4) 0.0171(15) Uani 1 1 d . . .
C7 C 0.2998(7) 0.5246(6) 0.5464(4) 0.0184(15) Uani 1 1 d . . .
H7A H 0.3554 0.5490 0.6025 0.022 Uiso 1 1 calc R . .
C8 C 0.1909(7) 0.5882(6) 0.5175(4) 0.0206(16) Uani 1 1 d . . .
C9 C 0.1128(7) 0.5521(6) 0.4351(5) 0.0230(17) Uani 1 1 d . . .
H9A H 0.0380 0.5949 0.4144 0.028 Uiso 1 1 calc R . .
C10 C 0.1460(7) 0.4524(6) 0.3836(4) 0.0197(16) Uani 1 1 d . . .
N2 N 0.2503(5) 0.3900(5) 0.4108(3) 0.0174(13) Uani 1 1 d . . .
C11 C 0.0680(8) 0.4026(7) 0.2922(5) 0.0271(18) Uani 1 1 d . . .
O1 O 0.1127(5) 0.3108(4) 0.2531(3) 0.0235(11) Uani 1 1 d . . .
O2 O -0.0301(5) 0.4560(5) 0.2632(3) 0.0384(15) Uani 1 1 d . . .
C12 C 0.1548(8) 0.6966(7) 0.5744(5) 0.0252(17) Uani 1 1 d . . .
O3 O 0.0513(6) 0.7416(5) 0.5556(4) 0.0422(15) Uani 1 1 d . . .
O4 O 0.2497(5) 0.7321(5) 0.6454(3) 0.0336(13) Uani 1 1 d . . .
C13 C 0.2270(9) 0.8323(8) 0.7080(5) 0.041(2) Uani 1 1 d . . .
H13A H 0.3047 0.8491 0.7575 0.061 Uiso 1 1 calc R . .
H13B H 0.1456 0.8073 0.7254 0.061 Uiso 1 1 calc R . .
H13C H 0.2154 0.9084 0.6833 0.061 Uiso 1 1 calc R . .
C14 C 0.7177(9) 0.2966(7) 0.6957(5) 0.0319(18) Uani 1 1 d . . .
O5 O 0.7104(6) 0.4011(5) 0.7481(3) 0.0352(14) Uani 1 1 d . . .
O6 O 0.7716(11) 0.2120(9) 0.7236(6) 0.033(3) Uiso 0.55 1 d P . .
O6' O 0.8222(13) 0.2384(11) 0.7034(8) 0.034(3) Uiso 0.45 1 d P . .
C15 C 0.8026(10) 0.4244(9) 0.8324(5) 0.052(3) Uani 1 1 d . . .
H15A H 0.7876 0.5036 0.8648 0.078 Uiso 1 1 calc R . .
H15B H 0.8958 0.4298 0.8272 0.078 Uiso 1 1 calc R . .
H15C H 0.7862 0.3554 0.8619 0.078 Uiso 1 1 calc R . .
C16 C 0.5310(7) 0.0678(6) 0.3931(5) 0.0210(16) Uani 1 1 d . . .
O7 O 0.6114(5) -0.0110(5) 0.4030(3) 0.0324(13) Uani 1 1 d . . .
O8 O 0.4428(5) 0.0733(4) 0.3259(3) 0.0234(11) Uani 1 1 d . . .
C17 C 0.4108(7) 0.2502(6) 0.1501(4) 0.0221(17) Uani 1 1 d . . .
C18 C 0.4435(8) 0.2295(7) 0.0719(5) 0.0281(18) Uani 1 1 d . . .
H18A H 0.5125 0.2828 0.0609 0.034 Uiso 1 1 calc R . .
C19 C 0.3721(8) 0.1283(7) 0.0105(4) 0.0269(18) Uani 1 1 d . . .
C20 C 0.2725(8) 0.0512(7) 0.0280(4) 0.0252(17) Uani 1 1 d . . .
H20A H 0.2233 -0.0181 -0.0133 0.030 Uiso 1 1 calc R . .
C21 C 0.2463(7) 0.0780(6) 0.1075(4) 0.0207(16) Uani 1 1 d . . .
N3 N 0.3154(6) 0.1751(5) 0.1668(4) 0.0198(13) Uani 1 1 d . . .
C22 C 0.1443(7) 0.0019(6) 0.1355(5) 0.0215(17) Uani 1 1 d . . .
C23 C 0.0572(7) -0.0995(7) 0.0849(5) 0.0255(17) Uani 1 1 d . . .
H23A H 0.0587 -0.1250 0.0273 0.031 Uiso 1 1 calc R . .
C24 C -0.0329(8) -0.1639(7) 0.1195(5) 0.0274(18) Uani 1 1 d . . .
C25 C -0.0340(8) -0.1234(7) 0.2035(5) 0.0288(18) Uani 1 1 d . . .
H25A H -0.0973 -0.1624 0.2280 0.035 Uiso 1 1 calc R . .
C26 C 0.0599(8) -0.0245(7) 0.2504(5) 0.0279(18) Uani 1 1 d . . .
N4 N 0.1447(6) 0.0376(5) 0.2176(4) 0.0184(13) Uani 1 1 d . . .
C27 C 0.0791(8) 0.0192(7) 0.3463(5) 0.0276(18) Uani 1 1 d . . .
O9 O 0.1669(5) 0.1098(4) 0.3805(3) 0.0250(12) Uani 1 1 d . . .
O10 O 0.0135(6) -0.0420(6) 0.3832(4) 0.0497(17) Uani 1 1 d . . .
C28 C -0.1239(9) -0.2774(8) 0.0678(6) 0.039(2) Uani 1 1 d . . .
O11 O -0.2129(6) -0.3165(5) 0.1051(4) 0.0494(17) Uani 1 1 d . . .
C29 C -0.3020(11) -0.4320(9) 0.0621(7) 0.067(3) Uani 1 1 d . . .
H29A H -0.3640 -0.4516 0.0965 0.101 Uiso 1 1 calc R . .
H29B H -0.2477 -0.5015 0.0547 0.101 Uiso 1 1 calc R . .
H29C H -0.3539 -0.4201 0.0064 0.101 Uiso 1 1 calc R . .
O12 O -0.1116(7) -0.3267(6) -0.0026(4) 0.0568(19) Uani 1 1 d . . .
C30 C 0.4006(9) 0.1004(8) -0.0749(5) 0.038(2) Uani 1 1 d . . .
O13A O 0.335(4) -0.008(3) -0.122(2) 0.027(9) Uiso 0.24 1 d P . .
O13B O 0.3200(17) 0.0319(15) -0.1369(9) 0.023(4) Uiso 0.38 1 d P . .
O13C O 0.3791(19) 0.0021(18) -0.1200(11) 0.026(5) Uiso 0.38 1 d P . .
O14 O 0.4876(7) 0.1839(7) -0.0873(4) 0.063(2) Uani 1 1 d . . .
C31 C 0.5059(12) 0.1691(11) -0.1753(7) 0.078(4) Uiso 1 1 d . . .
H31A H 0.5733 0.2359 -0.1782 0.080 Uiso 1 1 calc R . .
H31B H 0.4198 0.1745 -0.2150 0.080 Uiso 1 1 calc R . .
H31C H 0.5364 0.0871 -0.1905 0.080 Uiso 1 1 calc R . .
C32 C 0.4787(7) 0.3592(7) 0.2203(5) 0.0246(17) Uani 1 1 d . . .
O15 O 0.5584(5) 0.4381(5) 0.2070(3) 0.0348(14) Uani 1 1 d . . .
O16 O 0.4440(5) 0.3573(4) 0.2901(3) 0.0190(11) Uani 1 1 d . . .
C33 C -0.1713(11) 0.2798(10) 0.0813(7) 0.074(4) Uani 1 1 d . . .
H33A H -0.1974 0.3253 0.1302 0.080 Uiso 1 1 calc R . .
H33B H -0.2523 0.2379 0.0386 0.080 Uiso 1 1 calc R . .
H33C H -0.1225 0.3391 0.0568 0.080 Uiso 1 1 calc R . .
O17 O -0.0885(7) 0.1905(6) 0.1075(4) 0.0528(17) Uani 1 1 d D . .
H17 H -0.0146 0.2268 0.1391 0.079 Uiso 1 1 calc RD . .
O1W O 0.7776(6) 0.6144(6) 0.3094(4) 0.0386(14) Uani 1 1 d D . .
H1W1 H 0.709(6) 0.564(7) 0.283(5) 0.058 Uiso 1 1 d D . .
H2W1 H 0.848(6) 0.598(9) 0.294(6) 0.058 Uiso 1 1 d D . .
O18 O 0.1816(8) 0.1616(7) 0.5603(4) 0.0510(17) Uani 1 1 d D . .
H18B H 0.121(8) 0.120(9) 0.576(7) 0.077 Uiso 1 1 d D . .
H18C H 0.203(11) 0.229(6) 0.597(5) 0.077 Uiso 1 1 d D . .
H18D H 0.185(11) 0.156(10) 0.509(2) 0.077 Uiso 1 1 d D . .

loop_
_atom_site_aniso_label
_atom_site_aniso_U_11
_atom_site_aniso_U_22
_atom_site_aniso_U_33
_atom_site_aniso_U_23
_atom_site_aniso_U_13
_atom_site_aniso_U_12
Yb1 0.01661(17) 0.02001(17) 0.01188(16) -0.00218(11) 0.00168(12) 0.00286(11)
N1 0.018(3) 0.019(3) 0.013(3) 0.002(2) 0.008(3) 0.006(3)
C1 0.017(4) 0.023(4) 0.018(4) 0.005(3) 0.004(3) -0.003(3)
C2 0.014(4) 0.023(4) 0.024(4) 0.005(3) 0.008(3) 0.003(3)
C3 0.018(4) 0.019(4) 0.019(4) 0.001(3) -0.001(3) -0.004(3)
C4 0.020(4) 0.017(4) 0.019(4) -0.004(3) 0.004(3) -0.002(3)
C5 0.022(4) 0.014(4) 0.014(4) 0.002(3) 0.005(3) -0.004(3)
C6 0.016(4) 0.017(4) 0.019(4) 0.004(3) 0.006(3) 0.000(3)
C7 0.020(4) 0.021(4) 0.013(4) 0.000(3) 0.006(3) -0.002(3)
C8 0.022(4) 0.015(4) 0.022(4) -0.001(3) 0.005(3) -0.001(3)
C9 0.017(4) 0.025(4) 0.027(4) 0.003(3) 0.004(3) 0.005(3)
C10 0.014(4) 0.023(4) 0.024(4) 0.004(3) 0.009(3) 0.003(3)
N2 0.014(3) 0.026(3) 0.010(3) 0.000(2) 0.001(2) 0.001(3)
C11 0.020(4) 0.040(5) 0.019(4) 0.005(4) 0.000(3) 0.004(4)
O1 0.022(3) 0.028(3) 0.016(3) -0.004(2) -0.001(2) 0.010(2)
O2 0.035(3) 0.045(3) 0.024(3) -0.011(3) -0.009(3) 0.019(3)
C12 0.028(5) 0.024(4) 0.021(4) -0.004(3) 0.007(4) -0.002(4)
O3 0.036(4) 0.045(4) 0.038(3) -0.011(3) 0.002(3) 0.023(3)
O4 0.033(3) 0.034(3) 0.027(3) -0.013(2) 0.005(3) 0.007(3)
C13 0.045(6) 0.043(5) 0.026(5) -0.016(4) 0.010(4) 0.008(4)
C14 0.039(5) 0.026(4) 0.026(4) 0.006(3) -0.003(4) 0.012(4)
O5 0.040(3) 0.039(3) 0.018(3) -0.004(2) -0.005(3) 0.009(3)
C15 0.066(7) 0.052(6) 0.026(5) 0.001(4) -0.008(5) 0.004(5)
C16 0.019(4) 0.018(4) 0.028(4) 0.002(3) 0.010(4) 0.005(3)
O7 0.038(3) 0.031(3) 0.025(3) -0.001(2) 0.003(3) 0.012(3)
O8 0.025(3) 0.024(3) 0.018(3) -0.002(2) 0.001(2) 0.010(2)
C17 0.023(4) 0.022(4) 0.016(4) -0.002(3) 0.000(3) 0.004(3)
C18 0.022(4) 0.037(5) 0.022(4) -0.001(3) 0.004(3) -0.001(4)
C19 0.030(5) 0.033(4) 0.015(4) -0.001(3) 0.003(3) 0.008(4)
C20 0.031(4) 0.025(4) 0.016(4) -0.004(3) 0.005(3) 0.000(3)
C21 0.017(4) 0.024(4) 0.017(4) 0.001(3) -0.002(3) 0.002(3)
N3 0.020(3) 0.016(3) 0.021(3) 0.001(3) 0.002(3) 0.000(3)
C22 0.020(4) 0.018(4) 0.024(4) 0.000(3) 0.001(3) 0.010(3)
C23 0.030(4) 0.030(4) 0.015(4) 0.005(3) 0.002(3) 0.005(4)
C24 0.028(5) 0.021(4) 0.027(4) 0.002(3) -0.003(4) 0.003(3)
C25 0.025(4) 0.028(4) 0.031(5) 0.006(4) 0.003(4) -0.002(3)
C26 0.024(4) 0.030(4) 0.026(4) 0.003(3) -0.002(4) 0.010(4)
N4 0.017(3) 0.018(3) 0.020(3) 0.002(2) 0.006(3) 0.001(2)
C27 0.027(5) 0.029(4) 0.025(4) 0.001(4) 0.007(4) 0.001(4)
O9 0.027(3) 0.029(3) 0.017(3) 0.001(2) 0.006(2) -0.003(2)
O10 0.058(4) 0.055(4) 0.033(4) 0.002(3) 0.018(3) -0.019(3)
C28 0.036(5) 0.042(5) 0.033(5) 0.006(4) 0.000(4) -0.002(4)
O11 0.056(4) 0.045(4) 0.038(4) 0.003(3) 0.009(3) -0.029(3)
C29 0.081(8) 0.055(7) 0.052(7) 0.009(5) 0.001(6) -0.031(6)
O12 0.064(5) 0.043(4) 0.051(4) -0.016(3) 0.018(4) -0.025(3)
C30 0.037(5) 0.045(6) 0.029(5) -0.004(4) 0.013(4) -0.001(4)
O14 0.073(5) 0.082(5) 0.032(4) -0.016(3) 0.039(4) -0.030(4)
C32 0.017(4) 0.026(4) 0.027(5) 0.000(3) 0.001(3) 0.004(3)
O15 0.036(3) 0.034(3) 0.030(3) -0.004(2) 0.011(3) -0.016(3)
O16 0.017(3) 0.021(3) 0.014(3) -0.003(2) 0.001(2) -0.002(2)
C33 0.069(8) 0.080(8) 0.051(7) -0.022(6) -0.013(6) 0.037(7)
O17 0.048(4) 0.057(4) 0.039(4) -0.011(3) -0.002(3) 0.002(3)
O1W 0.029(4) 0.041(4) 0.040(4) -0.009(3) 0.009(3) 0.001(3)
O18 0.057(5) 0.054(4) 0.043(4) 0.005(3) 0.019(4) 0.001(4)

loop_
_atom_type_symbol
_atom_type_description
_atom_type_scat_dispersion_real
_atom_type_scat_dispersion_imag
_atom_type_scat_source
C C 0.0033 0.0016 'International Tables Vol C Tables 4.2.6.8 and 6.1.1.4'
H H 0.0000 0.0000 'International Tables Vol C Tables 4.2.6.8 and 6.1.1.4'
N N 0.0061 0.0033 'International Tables Vol C Tables 4.2.6.8 and 6.1.1.4'
O O 0.0106 0.0060 'International Tables Vol C Tables 4.2.6.8 and 6.1.1.4'
Yb Yb -0.3850 5.5486 'International Tables Vol C Tables 4.2.6.8 and 6.1.1.4'

loop_
_geom_angle_atom_site_label_1
_geom_angle_atom_site_label_2
_geom_angle_atom_site_label_3
_geom_angle
_geom_angle_site_symmetry_1
_geom_angle_site_symmetry_3
_geom_angle_publ_flag
O16 Yb1 O8 91.53(17) . . ?
O16 Yb1 O9 159.18(16) . . ?
O8 Yb1 O9 90.41(18) . . ?
O16 Yb1 O1 93.44(17) . . ?
O8 Yb1 O1 160.48(16) . . ?
O9 Yb1 O1 91.61(18) . . ?
O16 Yb1 N4 132.56(17) . . ?
O8 Yb1 N4 83.73(18) . . ?
O9 Yb1 N4 68.25(18) . . ?
O1 Yb1 N4 79.02(18) . . ?
O16 Yb1 N3 67.93(17) . . ?
O8 Yb1 N3 81.40(18) . . ?
O9 Yb1 N3 132.80(18) . . ?
O1 Yb1 N3 83.01(18) . . ?
N4 Yb1 N3 64.68(18) . . ?
O16 Yb1 N1 82.65(17) . . ?
O8 Yb1 N1 67.56(17) . . ?
O9 Yb1 N1 78.95(17) . . ?
O1 Yb1 N1 131.82(16) . . ?
N4 Yb1 N1 136.00(18) . . ?
N3 Yb1 N1 136.45(18) . . ?
O16 Yb1 N2 83.41(17) . . ?
O8 Yb1 N2 132.10(17) . . ?
O9 Yb1 N2 79.95(17) . . ?
O1 Yb1 N2 67.29(17) . . ?
N4 Yb1 N2 132.55(18) . . ?
N3 Yb1 N2 137.30(18) . . ?
N1 Yb1 N2 64.55(17) . . ?
O16 Yb1 C27 178.10(17) . . ?
O8 Yb1 C27 89.23(19) . . ?
O9 Yb1 C27 19.03(18) . . ?
O1 Yb1 C27 86.41(19) . . ?
N4 Yb1 C27 49.26(19) . . ?
N3 Yb1 C27 113.91(19) . . ?
N1 Yb1 C27 96.04(19) . . ?
N2 Yb1 C27 94.79(19) . . ?
O16 Yb1 C16 89.26(17) . . ?
O8 Yb1 C16 18.80(17) . . ?
O9 Yb1 C16 85.93(18) . . ?
O1 Yb1 C16 177.29(18) . . ?
N4 Yb1 C16 98.99(18) . . ?
N3 Yb1 C16 97.83(18) . . ?
N1 Yb1 C16 48.77(17) . . ?
N2 Yb1 C16 113.30(18) . . ?
C27 Yb1 C16 90.90(19) . . ?
O16 Yb1 C32 19.17(17) . . ?
O8 Yb1 C32 87.84(18) . . ?
O9 Yb1 C32 177.40(18) . . ?
O1 Yb1 C32 90.68(18) . . ?
N4 Yb1 C32 113.43(19) . . ?
N3 Yb1 C32 48.77(18) . . ?
N1 Yb1 C32 98.60(18) . . ?
N2 Yb1 C32 99.82(18) . . ?
C27 Yb1 C32 162.68(19) . . ?
C16 Yb1 C32 91.80(18) . . ?
O16 Yb1 C11 91.12(18) . . ?
O8 Yb1 C11 177.35(18) . . ?
O9 Yb1 C11 87.08(18) . . ?
O1 Yb1 C11 19.10(17) . . ?
N4 Yb1 C11 94.54(19) . . ?
N3 Yb1 C11 99.69(19) . . ?
N1 Yb1 C11 112.72(18) . . ?
N2 Yb1 C11 48.21(18) . . ?
C27 Yb1 C11 88.12(19) . . ?
C16 Yb1 C11 161.24(18) . . ?
C32 Yb1 C11 94.69(19) . . ?
C1 N1 C5 119.8(6) . . ?
C1 N1 Yb1 116.9(4) . . ?
C5 N1 Yb1 123.4(4) . . ?
N1 C1 C2 122.0(6) . . ?
N1 C1 C16 114.5(6) . . ?
C2 C1 C16 123.5(6) . . ?
C1 C2 C3 118.2(6) . . ?
C4 C3 C2 119.7(6) . . ?
C4 C3 C14 121.3(6) . . ?
C2 C3 C14 118.9(6) . . ?
C5 C4 C3 118.6(6) . . ?
N1 C5 C4 121.8(6) . . ?
N1 C5 C6 114.0(6) . . ?
C4 C5 C6 124.2(6) . . ?
N2 C6 C7 121.8(6) . . ?
N2 C6 C5 115.2(6) . . ?
C7 C6 C5 123.0(6) . . ?
C8 C7 C6 118.2(6) . . ?
C9 C8 C7 119.8(6) . . ?
C9 C8 C12 118.8(6) . . ?
C7 C8 C12 121.4(6) . . ?
C10 C9 C8 118.4(6) . . ?
N2 C10 C9 122.3(6) . . ?
N2 C10 C11 113.9(6) . . ?
C9 C10 C11 123.8(6) . . ?
C10 N2 C6 119.5(6) . . ?
C10 N2 Yb1 117.7(4) . . ?
C6 N2 Yb1 122.9(4) . . ?
O2 C11 O1 126.9(7) . . ?
O2 C11 C10 117.2(7) . . ?
O1 C11 C10 116.0(6) . . ?
O2 C11 Yb1 162.6(5) . . ?
C10 C11 Yb1 80.2(4) . . ?
C11 O1 Yb1 125.1(4) . . ?
O3 C12 O4 125.8(7) . . ?
O3 C12 C8 122.8(7) . . ?
O4 C12 C8 111.4(6) . . ?
C12 O4 C13 117.8(6) . . ?
O6 C14 O5 119.8(8) . . ?
O6' C14 O5 123.3(9) . . ?
O6 C14 C3 124.3(8) . . ?
O6' C14 C3 119.8(9) . . ?
O5 C14 C3 113.0(6) . . ?
C14 O5 C15 117.2(6) . . ?
O6' O6 C14 78.0(14) . . ?
O6 O6' C14 67.4(14) . . ?
O7 C16 O8 127.0(6) . . ?
O7 C16 C1 118.2(7) . . ?
O8 C16 C1 114.8(6) . . ?
O7 C16 Yb1 161.9(5) . . ?
C1 C16 Yb1 79.8(4) . . ?
C16 O8 Yb1 126.2(4) . . ?
N3 C17 C18 121.6(6) . . ?
N3 C17 C32 115.8(6) . . ?
C18 C17 C32 122.6(7) . . ?
C19 C18 C17 118.1(7) . . ?
C20 C19 C18 120.1(7) . . ?
C20 C19 C30 118.6(7) . . ?
C18 C19 C30 121.3(7) . . ?
C19 C20 C21 118.2(7) . . ?
N3 C21 C20 121.7(7) . . ?
N3 C21 C22 114.3(6) . . ?
C20 C21 C22 124.0(6) . . ?
C17 N3 C21 120.3(6) . . ?
C17 N3 Yb1 116.2(4) . . ?
C21 N3 Yb1 123.2(5) . . ?
N4 C22 C23 120.9(7) . . ?
N4 C22 C21 114.0(6) . . ?
C23 C22 C21 125.1(6) . . ?
C22 C23 C24 119.3(7) . . ?
C25 C24 C23 119.1(7) . . ?
C25 C24 C28 120.3(7) . . ?
C23 C24 C28 120.6(7) . . ?
C26 C25 C24 117.8(7) . . ?
N4 C26 C25 123.2(7) . . ?
N4 C26 C27 114.2(6) . . ?
C25 C26 C27 122.6(7) . . ?
C26 N4 C22 119.6(6) . . ?
C26 N4 Yb1 116.8(5) . . ?
C22 N4 Yb1 123.6(5) . . ?
O10 C27 O9 125.9(7) . . ?
O10 C27 C26 118.0(7) . . ?
O9 C27 C26 115.9(7) . . ?
O10 C27 Yb1 162.1(6) . . ?
C26 C27 Yb1 79.6(4) . . ?
C27 O9 Yb1 124.7(5) . . ?
O12 C28 O11 125.4(8) . . ?
O12 C28 C24 121.7(8) . . ?
O11 C28 C24 112.9(7) . . ?
C28 O11 C29 117.3(7) . . ?
O13C C30 O14 117.7(12) . . ?
O13B C30 O14 119.6(11) . . ?
O14 C30 O13A 132.5(16) . . ?
O13C C30 C19 125.9(12) . . ?
O13B C30 C19 122.5(10) . . ?
O14 C30 C19 113.7(7) . . ?
O13A C30 C19 113.7(15) . . ?
O13B O13A C30 69(4) . . ?
O13A O13B C30 88(4) . . ?
O13C O13B C30 67(2) . . ?
O13B O13C C30 78(2) . . ?
C30 O14 C31 115.6(7) . . ?
O15 C32 O16 126.7(7) . . ?
O15 C32 C17 119.4(7) . . ?
O16 C32 C17 113.9(6) . . ?
O15 C32 Yb1 161.7(5) . . ?
C17 C32 Yb1 78.8(4) . . ?
C32 O16 Yb1 125.7(4) . . ?

loop_
_geom_bond_atom_site_label_1
_geom_bond_atom_site_label_2
_geom_bond_distance
_geom_bond_site_symmetry_2
_geom_bond_publ_flag
Yb1 O16 2.252(5) . ?
Yb1 O8 2.255(5) . ?
Yb1 O9 2.259(5) . ?
Yb1 O1 2.277(5) . ?
Yb1 N4 2.417(5) . ?
Yb1 N3 2.425(6) . ?
Yb1 N1 2.442(5) . ?
Yb1 N2 2.447(5) . ?
Yb1 C27 3.138(8) . ?
Yb1 C16 3.174(7) . ?
Yb1 C32 3.178(8) . ?
Yb1 C11 3.185(8) . ?
N1 C1 1.335(8) . ?
N1 C5 1.347(8) . ?
C1 C2 1.381(10) . ?
C1 C16 1.530(10) . ?
C2 C3 1.399(9) . ?
C3 C4 1.382(10) . ?
C3 C14 1.492(10) . ?
C4 C5 1.379(9) . ?
C5 C6 1.493(9) . ?
C6 N2 1.338(8) . ?
C6 C7 1.395(9) . ?
C7 C8 1.387(10) . ?
C8 C9 1.383(10) . ?
C8 C12 1.510(10) . ?
C9 C10 1.381(9) . ?
C10 N2 1.337(9) . ?
C10 C11 1.520(10) . ?
C11 O2 1.236(9) . ?
C11 O1 1.274(8) . ?
C12 O3 1.197(9) . ?
C12 O4 1.315(9) . ?
O4 C13 1.448(9) . ?
C14 O6 1.205(12) . ?
C14 O6' 1.277(14) . ?
C14 O5 1.331(9) . ?
O5 C15 1.456(9) . ?
O6 O6' 0.743(13) . ?
C16 O7 1.235(8) . ?
C16 O8 1.268(8) . ?
C17 N3 1.334(9) . ?
C17 C18 1.395(10) . ?
C17 C32 1.513(10) . ?
C18 C19 1.394(10) . ?
C19 C20 1.386(10) . ?
C19 C30 1.493(11) . ?
C20 C21 1.390(10) . ?
C21 N3 1.343(9) . ?
C21 C22 1.488(10) . ?
C22 N4 1.347(9) . ?
C22 C23 1.383(10) . ?
C23 C24 1.396(10) . ?
C24 C25 1.388(11) . ?
C24 C28 1.495(11) . ?
C25 C26 1.382(10) . ?
C26 N4 1.324(9) . ?
C26 C27 1.539(11) . ?
C27 O10 1.232(9) . ?
C27 O9 1.245(9) . ?
C28 O12 1.237(10) . ?
C28 O11 1.298(10) . ?
O11 C29 1.467(10) . ?
C30 O13C 1.173(19) . ?
C30 O13B 1.245(17) . ?
C30 O14 1.299(10) . ?
C30 O13A 1.34(3) . ?
O13A O13B 0.54(4) . ?
O13B O13C 0.73(2) . ?
O14 C31 1.491(12) . ?
C32 O15 1.222(8) . ?
C32 O16 1.285(9) . ?
C33 O17 1.390(11) . ?

loop_
_geom_hbond_atom_site_label_D
_geom_hbond_atom_site_label_H
_geom_hbond_atom_site_label_A
_geom_hbond_distance_DH
_geom_hbond_distance_HA
_geom_hbond_distance_DA
_geom_hbond_angle_DHA
_geom_hbond_site_symmetry_A
O17 H17 O1 0.84 2.05 2.827(7) 154.4 .
O1W H1W1 O15 0.841(13) 2.01(2) 2.849(7) 171(9) .
O1W H2W1 O2 0.842(13) 2.13(5) 2.869(8) 146(9) 1_655
O18 H18B O10 0.851(13) 1.881(19) 2.729(9) 174(11) 2_556
O18 H18C O1W 0.848(14) 2.07(2) 2.909(9) 170(10) 2_666
O18 H18D O9 0.850(13) 2.06(3) 2.893(8) 168(11) .

loop_
_geom_torsion_atom_site_label_1
_geom_torsion_atom_site_label_2
_geom_torsion_atom_site_label_3
_geom_torsion_atom_site_label_4
_geom_torsion
_geom_torsion_site_symmetry_1
_geom_torsion_site_symmetry_2
_geom_torsion_site_symmetry_3
_geom_torsion_site_symmetry_4
_geom_torsion_publ_flag
O16 Yb1 N1 C1 -94.9(5) . . . . ?
O8 Yb1 N1 C1 -0.2(4) . . . . ?
O9 Yb1 N1 C1 94.9(5) . . . . ?
O1 Yb1 N1 C1 177.1(4) . . . . ?
N4 Yb1 N1 C1 53.1(5) . . . . ?
N3 Yb1 N1 C1 -48.2(6) . . . . ?
N2 Yb1 N1 C1 178.9(5) . . . . ?
C27 Yb1 N1 C1 86.5(5) . . . . ?
C16 Yb1 N1 C1 0.6(4) . . . . ?
C32 Yb1 N1 C1 -84.2(5) . . . . ?
C11 Yb1 N1 C1 177.0(4) . . . . ?
O16 Yb1 N1 C5 85.2(5) . . . . ?
O8 Yb1 N1 C5 179.9(5) . . . . ?
O9 Yb1 N1 C5 -85.0(5) . . . . ?
O1 Yb1 N1 C5 -2.8(6) . . . . ?
N4 Yb1 N1 C5 -126.8(5) . . . . ?
N3 Yb1 N1 C5 132.0(5) . . . . ?
N2 Yb1 N1 C5 -0.9(5) . . . . ?
C27 Yb1 N1 C5 -93.4(5) . . . . ?
C16 Yb1 N1 C5 -179.3(6) . . . . ?
C32 Yb1 N1 C5 95.9(5) . . . . ?
C11 Yb1 N1 C5 -2.9(5) . . . . ?
C5 N1 C1 C2 0.2(10) . . . . ?
Yb1 N1 C1 C2 -179.7(5) . . . . ?
C5 N1 C1 C16 178.9(6) . . . . ?
Yb1 N1 C1 C16 -1.0(7) . . . . ?
N1 C1 C2 C3 -0.9(10) . . . . ?
C16 C1 C2 C3 -179.5(6) . . . . ?
C1 C2 C3 C4 1.4(10) . . . . ?
C1 C2 C3 C14 -179.0(7) . . . . ?
C2 C3 C4 C5 -1.2(10) . . . . ?
C14 C3 C4 C5 179.3(7) . . . . ?
C1 N1 C5 C4 0.1(9) . . . . ?
Yb1 N1 C5 C4 180.0(5) . . . . ?
C1 N1 C5 C6 -179.1(6) . . . . ?
Yb1 N1 C5 C6 0.7(7) . . . . ?
C3 C4 C5 N1 0.4(10) . . . . ?
C3 C4 C5 C6 179.6(6) . . . . ?
N1 C5 C6 N2 0.3(8) . . . . ?
C4 C5 C6 N2 -179.0(6) . . . . ?
N1 C5 C6 C7 179.0(6) . . . . ?
C4 C5 C6 C7 -0.2(10) . . . . ?
N2 C6 C7 C8 1.8(10) . . . . ?
C5 C6 C7 C8 -176.9(6) . . . . ?
C6 C7 C8 C9 -1.0(10) . . . . ?
C6 C7 C8 C12 178.7(6) . . . . ?
C7 C8 C9 C10 0.1(10) . . . . ?
C12 C8 C9 C10 -179.6(6) . . . . ?
C8 C9 C10 N2 0.2(10) . . . . ?
C8 C9 C10 C11 179.5(7) . . . . ?
C9 C10 N2 C6 0.5(10) . . . . ?
C11 C10 N2 C6 -178.9(6) . . . . ?
C9 C10 N2 Yb1 179.0(5) . . . . ?
C11 C10 N2 Yb1 -0.4(7) . . . . ?
C7 C6 N2 C10 -1.5(9) . . . . ?
C5 C6 N2 C10 177.3(6) . . . . ?
C7 C6 N2 Yb1 -179.9(5) . . . . ?
C5 C6 N2 Yb1 -1.2(8) . . . . ?
O16 Yb1 N2 C10 97.7(5) . . . . ?
O8 Yb1 N2 C10 -176.3(4) . . . . ?
O9 Yb1 N2 C10 -94.9(5) . . . . ?
O1 Yb1 N2 C10 1.1(4) . . . . ?
N4 Yb1 N2 C10 -47.2(6) . . . . ?
N3 Yb1 N2 C10 50.7(6) . . . . ?
N1 Yb1 N2 C10 -177.4(5) . . . . ?
C27 Yb1 N2 C10 -83.0(5) . . . . ?
C16 Yb1 N2 C10 -176.0(4) . . . . ?
C32 Yb1 N2 C10 87.7(5) . . . . ?
C11 Yb1 N2 C10 0.2(4) . . . . ?
O16 Yb1 N2 C6 -83.9(5) . . . . ?
O8 Yb1 N2 C6 2.2(6) . . . . ?
O9 Yb1 N2 C6 83.6(5) . . . . ?
O1 Yb1 N2 C6 179.6(5) . . . . ?
N4 Yb1 N2 C6 131.2(5) . . . . ?
N3 Yb1 N2 C6 -130.8(5) . . . . ?
N1 Yb1 N2 C6 1.1(5) . . . . ?
C27 Yb1 N2 C6 95.5(5) . . . . ?
C16 Yb1 N2 C6 2.5(5) . . . . ?
C32 Yb1 N2 C6 -93.8(5) . . . . ?
C11 Yb1 N2 C6 178.7(6) . . . . ?
N2 C10 C11 O2 179.7(7) . . . . ?
C9 C10 C11 O2 0.4(11) . . . . ?
N2 C10 C11 O1 -1.3(9) . . . . ?
C9 C10 C11 O1 179.3(7) . . . . ?
N2 C10 C11 Yb1 0.2(5) . . . . ?
C9 C10 C11 Yb1 -179.1(7) . . . . ?
O16 Yb1 C11 O2 101.2(19) . . . . ?
O9 Yb1 C11 O2 -99.5(19) . . . . ?
O1 Yb1 C11 O2 4.0(16) . . . . ?
N4 Yb1 C11 O2 -31.6(19) . . . . ?
N3 Yb1 C11 O2 33.4(19) . . . . ?
N1 Yb1 C11 O2 -176.3(19) . . . . ?
N2 Yb1 C11 O2 -179(2) . . . . ?
C27 Yb1 C11 O2 -80.5(19) . . . . ?
C16 Yb1 C11 O2 -167.7(16) . . . . ?
C32 Yb1 C11 O2 82.4(19) . . . . ?
O16 Yb1 C11 O1 97.3(6) . . . . ?
O9 Yb1 C11 O1 -103.5(6) . . . . ?
N4 Yb1 C11 O1 -35.6(6) . . . . ?
N3 Yb1 C11 O1 29.5(6) . . . . ?
N1 Yb1 C11 O1 179.8(5) . . . . ?
N2 Yb1 C11 O1 177.4(7) . . . . ?
C27 Yb1 C11 O1 -84.5(6) . . . . ?
C16 Yb1 C11 O1 -171.7(5) . . . . ?
C32 Yb1 C11 O1 78.4(6) . . . . ?
O16 Yb1 C11 C10 -80.3(4) . . . . ?
O9 Yb1 C11 C10 79.0(4) . . . . ?
O1 Yb1 C11 C10 -177.6(8) . . . . ?
N4 Yb1 C11 C10 146.9(4) . . . . ?
N3 Yb1 C11 C10 -148.1(4) . . . . ?
N1 Yb1 C11 C10 2.2(4) . . . . ?
N2 Yb1 C11 C10 -0.2(3) . . . . ?
C27 Yb1 C11 C10 98.0(4) . . . . ?
C16 Yb1 C11 C10 10.7(8) . . . . ?
C32 Yb1 C11 C10 -99.1(4) . . . . ?
O2 C11 O1 Yb1 -178.5(6) . . . . ?
C10 C11 O1 Yb1 2.7(9) . . . . ?
O16 Yb1 O1 C11 -83.5(6) . . . . ?
O8 Yb1 O1 C11 172.1(6) . . . . ?
O9 Yb1 O1 C11 76.3(6) . . . . ?
N4 Yb1 O1 C11 143.8(6) . . . . ?
N3 Yb1 O1 C11 -150.7(6) . . . . ?
N1 Yb1 O1 C11 -0.3(7) . . . . ?
N2 Yb1 O1 C11 -2.1(5) . . . . ?
C27 Yb1 O1 C11 94.6(6) . . . . ?
C32 Yb1 O1 C11 -102.5(6) . . . . ?
C9 C8 C12 O3 10.7(11) . . . . ?
C7 C8 C12 O3 -169.1(7) . . . . ?
C9 C8 C12 O4 -170.0(6) . . . . ?
C7 C8 C12 O4 10.2(9) . . . . ?
O3 C12 O4 C13 1.6(12) . . . . ?
C8 C12 O4 C13 -177.7(6) . . . . ?
C4 C3 C14 O6 153.4(10) . . . . ?
C2 C3 C14 O6 -26.2(14) . . . . ?
C4 C3 C14 O6' -165.7(10) . . . . ?
C2 C3 C14 O6' 14.7(13) . . . . ?
C4 C3 C14 O5 -7.3(11) . . . . ?
C2 C3 C14 O5 173.2(7) . . . . ?
O6 C14 O5 C15 18.4(13) . . . . ?
O6' C14 O5 C15 -22.4(14) . . . . ?
C3 C14 O5 C15 -180.0(7) . . . . ?
O5 C14 O6 O6' -106.5(15) . . . . ?
C3 C14 O6 O6' 94.1(16) . . . . ?
O5 C14 O6' O6 95.5(16) . . . . ?
C3 C14 O6' O6 -108.3(15) . . . . ?
N1 C1 C16 O7 -177.8(6) . . . . ?
C2 C1 C16 O7 0.9(10) . . . . ?
N1 C1 C16 O8 2.4(9) . . . . ?
C2 C1 C16 O8 -178.9(6) . . . . ?
N1 C1 C16 Yb1 0.7(5) . . . . ?
C2 C1 C16 Yb1 179.4(6) . . . . ?
O16 Yb1 C16 O7 -103.9(16) . . . . ?
O8 Yb1 C16 O7 -7.0(14) . . . . ?
O9 Yb1 C16 O7 96.3(16) . . . . ?
N4 Yb1 C16 O7 29.1(17) . . . . ?
N3 Yb1 C16 O7 -36.3(17) . . . . ?
N1 Yb1 C16 O7 175.2(17) . . . . ?
N2 Yb1 C16 O7 173.6(16) . . . . ?
C27 Yb1 C16 O7 77.9(16) . . . . ?
C32 Yb1 C16 O7 -84.9(16) . . . . ?
C11 Yb1 C16 O7 164.7(14) . . . . ?
O16 Yb1 C16 O8 -96.9(5) . . . . ?
O9 Yb1 C16 O8 103.4(5) . . . . ?
N4 Yb1 C16 O8 36.1(6) . . . . ?
N3 Yb1 C16 O8 -29.3(5) . . . . ?
N1 Yb1 C16 O8 -177.8(6) . . . . ?
N2 Yb1 C16 O8 -179.4(5) . . . . ?
C27 Yb1 C16 O8 85.0(5) . . . . ?
C32 Yb1 C16 O8 -77.9(5) . . . . ?
C11 Yb1 C16 O8 171.8(6) . . . . ?
O16 Yb1 C16 C1 80.4(4) . . . . ?
O8 Yb1 C16 C1 177.3(8) . . . . ?
O9 Yb1 C16 C1 -79.3(4) . . . . ?
N4 Yb1 C16 C1 -146.6(4) . . . . ?
N3 Yb1 C16 C1 148.0(4) . . . . ?
N1 Yb1 C16 C1 -0.5(3) . . . . ?
N2 Yb1 C16 C1 -2.1(4) . . . . ?
C27 Yb1 C16 C1 -97.7(4) . . . . ?
C32 Yb1 C16 C1 99.4(4) . . . . ?
C11 Yb1 C16 C1 -10.9(8) . . . . ?
O7 C16 O8 Yb1 177.3(5) . . . . ?
C1 C16 O8 Yb1 -2.9(8) . . . . ?
O16 Yb1 O8 C16 83.2(5) . . . . ?
O9 Yb1 O8 C16 -76.1(5) . . . . ?
O1 Yb1 O8 C16 -172.0(5) . . . . ?
N4 Yb1 O8 C16 -144.1(6) . . . . ?
N3 Yb1 O8 C16 150.6(6) . . . . ?
N1 Yb1 O8 C16 1.8(5) . . . . ?
N2 Yb1 O8 C16 0.7(6) . . . . ?
C27 Yb1 O8 C16 -95.1(5) . . . . ?
C32 Yb1 O8 C16 102.0(5) . . . . ?
N3 C17 C18 C19 0.9(11) . . . . ?
C32 C17 C18 C19 -178.2(7) . . . . ?
C17 C18 C19 C20 -0.4(11) . . . . ?
C17 C18 C19 C30 179.6(7) . . . . ?
C18 C19 C20 C21 0.2(11) . . . . ?
C30 C19 C20 C21 -179.9(7) . . . . ?
C19 C20 C21 N3 -0.4(11) . . . . ?
C19 C20 C21 C22 -178.7(7) . . . . ?
C18 C17 N3 C21 -1.2(10) . . . . ?
C32 C17 N3 C21 177.9(6) . . . . ?
C18 C17 N3 Yb1 173.4(5) . . . . ?
C32 C17 N3 Yb1 -7.5(8) . . . . ?
C20 C21 N3 C17 0.9(10) . . . . ?
C22 C21 N3 C17 179.4(6) . . . . ?
C20 C21 N3 Yb1 -173.3(5) . . . . ?
C22 C21 N3 Yb1 5.2(8) . . . . ?
O16 Yb1 N3 C17 4.7(5) . . . . ?
O8 Yb1 N3 C17 -90.5(5) . . . . ?
O9 Yb1 N3 C17 -173.0(4) . . . . ?
O1 Yb1 N3 C17 101.3(5) . . . . ?
N4 Yb1 N3 C17 -177.5(5) . . . . ?
N1 Yb1 N3 C17 -46.5(6) . . . . ?
N2 Yb1 N3 C17 56.3(6) . . . . ?
C27 Yb1 N3 C17 -175.8(5) . . . . ?
C16 Yb1 N3 C17 -81.3(5) . . . . ?
C32 Yb1 N3 C17 4.2(4) . . . . ?
C11 Yb1 N3 C17 92.0(5) . . . . ?
O16 Yb1 N3 C21 179.2(6) . . . . ?
O8 Yb1 N3 C21 84.0(5) . . . . ?
O9 Yb1 N3 C21 1.5(6) . . . . ?
O1 Yb1 N3 C21 -84.2(5) . . . . ?
N4 Yb1 N3 C21 -3.1(5) . . . . ?
N1 Yb1 N3 C21 128.0(5) . . . . ?
N2 Yb1 N3 C21 -129.3(5) . . . . ?
C27 Yb1 N3 C21 -1.3(6) . . . . ?
C16 Yb1 N3 C21 93.2(5) . . . . ?
C32 Yb1 N3 C21 178.7(6) . . . . ?
C11 Yb1 N3 C21 -93.6(5) . . . . ?
N3 C21 C22 N4 -4.4(9) . . . . ?
C20 C21 C22 N4 174.0(7) . . . . ?
N3 C21 C22 C23 177.3(7) . . . . ?
C20 C21 C22 C23 -4.3(11) . . . . ?
N4 C22 C23 C24 1.1(10) . . . . ?
C21 C22 C23 C24 179.2(7) . . . . ?
C22 C23 C24 C25 0.9(11) . . . . ?
C22 C23 C24 C28 -177.2(7) . . . . ?
C23 C24 C25 C26 -3.3(11) . . . . ?
C28 C24 C25 C26 174.7(7) . . . . ?
C24 C25 C26 N4 4.2(11) . . . . ?
C24 C25 C26 C27 -173.1(7) . . . . ?
C25 C26 N4 C22 -2.3(11) . . . . ?
C27 C26 N4 C22 175.2(6) . . . . ?
C25 C26 N4 Yb1 177.0(6) . . . . ?
C27 C26 N4 Yb1 -5.5(8) . . . . ?
C23 C22 N4 C26 -0.5(10) . . . . ?
C21 C22 N4 C26 -178.8(6) . . . . ?
C23 C22 N4 Yb1 -179.7(5) . . . . ?
C21 C22 N4 Yb1 2.0(8) . . . . ?
O16 Yb1 N4 C26 -176.0(4) . . . . ?
O8 Yb1 N4 C26 97.7(5) . . . . ?
O9 Yb1 N4 C26 4.7(5) . . . . ?
O1 Yb1 N4 C26 -91.5(5) . . . . ?
N3 Yb1 N4 C26 -178.9(5) . . . . ?
N1 Yb1 N4 C26 49.5(6) . . . . ?
N2 Yb1 N4 C26 -46.9(6) . . . . ?
C27 Yb1 N4 C26 3.3(5) . . . . ?
C16 Yb1 N4 C26 86.6(5) . . . . ?
C32 Yb1 N4 C26 -177.4(5) . . . . ?
C11 Yb1 N4 C26 -80.3(5) . . . . ?
O16 Yb1 N4 C22 3.2(6) . . . . ?
O8 Yb1 N4 C22 -83.1(5) . . . . ?
O9 Yb1 N4 C22 -176.1(6) . . . . ?
O1 Yb1 N4 C22 87.7(5) . . . . ?
N3 Yb1 N4 C22 0.3(5) . . . . ?
N1 Yb1 N4 C22 -131.3(5) . . . . ?
N2 Yb1 N4 C22 132.4(5) . . . . ?
C27 Yb1 N4 C22 -177.5(6) . . . . ?
C16 Yb1 N4 C22 -94.1(5) . . . . ?
C32 Yb1 N4 C22 1.8(6) . . . . ?
C11 Yb1 N4 C22 98.9(5) . . . . ?
N4 C26 C27 O10 -172.8(7) . . . . ?
C25 C26 C27 O10 4.7(11) . . . . ?
N4 C26 C27 O9 2.8(10) . . . . ?
C25 C26 C27 O9 -179.7(7) . . . . ?
N4 C26 C27 Yb1 3.8(5) . . . . ?
C25 C26 C27 Yb1 -178.6(7) . . . . ?
O8 Yb1 C27 O10 85.5(19) . . . . ?
O9 Yb1 C27 O10 -8.0(16) . . . . ?
O1 Yb1 C27 O10 -113.5(19) . . . . ?
N4 Yb1 C27 O10 168(2) . . . . ?
N3 Yb1 C27 O10 165.7(18) . . . . ?
N1 Yb1 C27 O10 18.2(19) . . . . ?
N2 Yb1 C27 O10 -46.7(19) . . . . ?
C16 Yb1 C27 O10 66.8(19) . . . . ?
C32 Yb1 C27 O10 165.7(16) . . . . ?
C11 Yb1 C27 O10 -94.5(19) . . . . ?
O8 Yb1 C27 O9 93.5(6) . . . . ?
O1 Yb1 C27 O9 -105.6(6) . . . . ?
N4 Yb1 C27 O9 175.9(7) . . . . ?
N3 Yb1 C27 O9 173.7(5) . . . . ?
N1 Yb1 C27 O9 26.1(6) . . . . ?
N2 Yb1 C27 O9 -38.7(6) . . . . ?
C16 Yb1 C27 O9 74.8(6) . . . . ?
C32 Yb1 C27 O9 173.7(6) . . . . ?
C11 Yb1 C27 O9 -86.5(6) . . . . ?
O8 Yb1 C27 C26 -84.9(4) . . . . ?
O9 Yb1 C27 C26 -178.4(8) . . . . ?
O1 Yb1 C27 C26 76.1(4) . . . . ?
N4 Yb1 C27 C26 -2.5(4) . . . . ?
N3 Yb1 C27 C26 -4.7(4) . . . . ?
N1 Yb1 C27 C26 -152.3(4) . . . . ?
N2 Yb1 C27 C26 142.9(4) . . . . ?
C16 Yb1 C27 C26 -103.6(4) . . . . ?
C32 Yb1 C27 C26 -4.7(9) . . . . ?
C11 Yb1 C27 C26 95.1(4) . . . . ?
O10 C27 O9 Yb1 177.0(6) . . . . ?
C26 C27 O9 Yb1 1.8(9) . . . . ?
O16 Yb1 O9 C27 178.2(5) . . . . ?
O8 Yb1 O9 C27 -86.5(6) . . . . ?
O1 Yb1 O9 C27 74.1(6) . . . . ?
N4 Yb1 O9 C27 -3.4(6) . . . . ?
N3 Yb1 O9 C27 -7.8(7) . . . . ?
N1 Yb1 O9 C27 -153.5(6) . . . . ?
N2 Yb1 O9 C27 140.7(6) . . . . ?
C16 Yb1 O9 C27 -104.7(6) . . . . ?
C11 Yb1 O9 C27 92.7(6) . . . . ?
C25 C24 C28 O12 -169.1(8) . . . . ?
C23 C24 C28 O12 8.9(13) . . . . ?
C25 C24 C28 O11 10.3(11) . . . . ?
C23 C24 C28 O11 -171.7(7) . . . . ?
O12 C28 O11 C29 3.1(14) . . . . ?
C24 C28 O11 C29 -176.4(8) . . . . ?
C20 C19 C30 O13C -24.6(17) . . . . ?
C18 C19 C30 O13C 155.3(14) . . . . ?
C20 C19 C30 O13B 17.6(15) . . . . ?
C18 C19 C30 O13B -162.4(12) . . . . ?
C20 C19 C30 O14 174.6(8) . . . . ?
C18 C19 C30 O14 -5.4(12) . . . . ?
C20 C19 C30 O13A -8(2) . . . . ?
C18 C19 C30 O13A 172(2) . . . . ?
O13C C30 O13A O13B -109(8) . . . . ?
O14 C30 O13A O13B -66(6) . . . . ?
C19 C30 O13A O13B 117(4) . . . . ?
C30 O13A O13B O13C 55(6) . . . . ?
O13C C30 O13B O13A 33(4) . . . . ?
O14 C30 O13B O13A 129(5) . . . . ?
C19 C30 O13B O13A -75(5) . . . . ?
O14 C30 O13B O13C 97(2) . . . . ?
O13A C30 O13B O13C -33(4) . . . . ?
C19 C30 O13B O13C -108(2) . . . . ?
O13A O13B O13C C30 -118(7) . . . . ?
O14 C30 O13C O13B -103(2) . . . . ?
O13A C30 O13C O13B 42(6) . . . . ?
C19 C30 O13C O13B 97(2) . . . . ?
O13C C30 O14 C31 25.2(16) . . . . ?
O13B C30 O14 C31 -14.6(15) . . . . ?
O13A C30 O14 C31 10(3) . . . . ?
C19 C30 O14 C31 -172.4(8) . . . . ?
N3 C17 C32 O15 -173.5(7) . . . . ?
C18 C17 C32 O15 5.6(11) . . . . ?
N3 C17 C32 O16 6.5(9) . . . . ?
C18 C17 C32 O16 -174.4(7) . . . . ?
N3 C17 C32 Yb1 5.2(5) . . . . ?
C18 C17 C32 Yb1 -175.7(7) . . . . ?
O16 Yb1 C32 O15 -5.5(14) . . . . ?
O8 Yb1 C32 O15 -106.5(17) . . . . ?
O1 Yb1 C32 O15 93.0(17) . . . . ?
N4 Yb1 C32 O15 171.3(16) . . . . ?
N3 Yb1 C32 O15 173.1(18) . . . . ?
N1 Yb1 C32 O15 -39.5(17) . . . . ?
N2 Yb1 C32 O15 25.9(17) . . . . ?
C27 Yb1 C32 O15 173.1(14) . . . . ?
C16 Yb1 C32 O15 -88.1(17) . . . . ?
C11 Yb1 C32 O15 74.3(17) . . . . ?
O8 Yb1 C32 O16 -100.9(5) . . . . ?
O1 Yb1 C32 O16 98.5(5) . . . . ?
N4 Yb1 C32 O16 176.9(5) . . . . ?
N3 Yb1 C32 O16 178.6(6) . . . . ?
N1 Yb1 C32 O16 -34.0(5) . . . . ?
N2 Yb1 C32 O16 31.5(5) . . . . ?
C27 Yb1 C32 O16 178.6(6) . . . . ?
C16 Yb1 C32 O16 -82.5(5) . . . . ?
C11 Yb1 C32 O16 79.9(5) . . . . ?
O16 Yb1 C32 C17 178.0(8) . . . . ?
O8 Yb1 C32 C17 77.0(4) . . . . ?
O1 Yb1 C32 C17 -83.5(4) . . . . ?
N4 Yb1 C32 C17 -5.2(4) . . . . ?
N3 Yb1 C32 C17 -3.4(4) . . . . ?
N1 Yb1 C32 C17 143.9(4) . . . . ?
N2 Yb1 C32 C17 -150.6(4) . . . . ?
C27 Yb1 C32 C17 -3.4(9) . . . . ?
C16 Yb1 C32 C17 95.4(4) . . . . ?
C11 Yb1 C32 C17 -102.2(4) . . . . ?
O15 C32 O16 Yb1 177.8(6) . . . . ?
C17 C32 O16 Yb1 -2.2(8) . . . . ?
O8 Yb1 O16 C32 79.0(5) . . . . ?
O9 Yb1 O16 C32 174.1(5) . . . . ?
O1 Yb1 O16 C32 -82.1(5) . . . . ?
N4 Yb1 O16 C32 -3.9(6) . . . . ?
N3 Yb1 O16 C32 -1.1(5) . . . . ?
N1 Yb1 O16 C32 146.1(5) . . . . ?
N2 Yb1 O16 C32 -148.8(5) . . . . ?
C16 Yb1 O16 C32 97.6(5) . . . . ?
C11 Yb1 O16 C32 -101.1(5) . . . . ?
